data_4129688
loop_
_publ_author_name
'Wang, Lei'
'Hu, Lianrui'
'Zhang, Hezhong'
'Chen, Hui'
'Deng, Liang'

_publ_section_title
;
 Three-coordinate iron(IV) bisimido complexes with aminocarbene ligation:
 synthesis, structure, and reactivity.
;
_journal_issue 44
_journal_name_full 'Journal of the American Chemical Society'
_journal_page_first 14196
_journal_page_last 14207
_journal_paper_doi 10.1021/jacs.5b09579
_journal_volume 137
_journal_year 2015
_chemical_formula_moiety 'C40 H61 Fe N3'
_chemical_formula_sum 'C40 H61 Fe N3'
_chemical_formula_weight 639.76
_space_group_crystal_system monoclinic
_space_group_IT_number 14
_space_group_name_Hall '-P 2ybc'
_space_group_name_H-M_alt 'P 1 21/c 1'
_atom_sites_solution_hydrogens geom
_atom_sites_solution_primary direct
_audit_creation_date 2014-11-20
_audit_creation_method
;
Olex2 1.2
(compiled 2014.07.22 svn.r2960 for OlexSys, GUI svn.r4862)
;
_cell_angle_alpha 90
_cell_angle_beta 113.4930(10)
_cell_angle_gamma 90
_cell_formula_units_Z 8
_cell_length_a 15.9259(9)
_cell_length_b 25.8507(14)
_cell_length_c 18.8349(10)
_cell_measurement_reflns_used 9669
_cell_measurement_temperature 130
_cell_measurement_theta_max 25.31
_cell_measurement_theta_min 2.35
_cell_volume 7111.5(7)
_computing_cell_refinement 'SAINT v7.68A (Bruker, 2009)'
_computing_data_reduction 'SAINT v7.68A (Bruker, 2009)'
_computing_molecular_graphics 'Olex2 (Dolomanov et al., 2009)'
_computing_publication_material 'Olex2 (Dolomanov et al., 2009)'
_computing_structure_refinement 'XL (Sheldrick, 2008)'
_computing_structure_solution 'ShelXS (Sheldrick, 2008)'
_diffrn_ambient_temperature 130
_diffrn_measured_fraction_theta_full 1.000
_diffrn_measured_fraction_theta_max 0.996
_diffrn_measurement_device_type 'Bruker APEX-II CCD'
_diffrn_measurement_method '\f and \w scans'
_diffrn_radiation_monochromator graphite
_diffrn_radiation_type MoK\a
_diffrn_radiation_wavelength 0.71073
_diffrn_reflns_av_R_equivalents 0.0641
_diffrn_reflns_av_unetI/netI 0.0759
_diffrn_reflns_Laue_measured_fraction_full 1.000
_diffrn_reflns_Laue_measured_fraction_max 0.996
_diffrn_reflns_limit_h_max 22
_diffrn_reflns_limit_h_min -22
_diffrn_reflns_limit_k_max 36
_diffrn_reflns_limit_k_min -36
_diffrn_reflns_limit_l_max 21
_diffrn_reflns_limit_l_min -26
_diffrn_reflns_number 71794
_diffrn_reflns_point_group_measured_fraction_full 1.000
_diffrn_reflns_point_group_measured_fraction_max 0.996
_diffrn_reflns_theta_full 26.000
_diffrn_reflns_theta_max 30.608
_diffrn_reflns_theta_min 1.418
_diffrn_standards_number 0
_exptl_absorpt_coefficient_mu 0.455
_exptl_absorpt_correction_T_max 0.7461
_exptl_absorpt_correction_T_min 0.6468
_exptl_absorpt_correction_type multi-scan
_exptl_absorpt_process_details
;
SADABS-2008/1 (Bruker,2008) was used for absorption correction.
wR2(int) was 0.0623 before and 0.0530 after correction.
The Ratio of minimum to maximum transmission is 0.8669.
The \l/2 correction factor is 0.0015.
;
_exptl_crystal_colour black
_exptl_crystal_colour_primary black
_exptl_crystal_density_diffrn 1.195
_exptl_crystal_description block
_exptl_crystal_F_000 2784
_exptl_crystal_size_max 0.3
_exptl_crystal_size_mid 0.2
_exptl_crystal_size_min 0.16
_refine_diff_density_max 1.088
_refine_diff_density_min -0.726
_refine_diff_density_rms 0.073
_refine_ls_extinction_method none
_refine_ls_goodness_of_fit_ref 1.014
_refine_ls_hydrogen_treatment constr
_refine_ls_matrix_type full
_refine_ls_number_parameters 965
_refine_ls_number_reflns 21814
_refine_ls_number_restraints 636
_refine_ls_restrained_S_all 1.016
_refine_ls_R_factor_all 0.1059
_refine_ls_R_factor_gt 0.0585
_refine_ls_shift/su_max 0.014
_refine_ls_shift/su_mean 0.000
_refine_ls_structure_factor_coef Fsqd
_refine_ls_weighting_details 'w=1/[\s^2^(Fo^2^)+(0.0661P)^2^+3.9437P] where P=(Fo^2^+2Fc^2^)/3'
_refine_ls_weighting_scheme calc
_refine_ls_wR_factor_gt 0.1356
_refine_ls_wR_factor_ref 0.1585
_reflns_Friedel_coverage 0.000
_reflns_number_gt 13775
_reflns_number_total 21814
_reflns_threshold_expression 'I > 2\s(I)'
_cod_data_source_file ja5b09579_si_002.cif
_cod_data_source_block 5
_cod_database_code 4129688
_shelxl_version_number 2014-3
_shelx_space_group_comment
;
The symmetry employed for this shelxl refinement is uniquely defined
by the following loop, which should always be used as a source of
symmetry information in preference to the above space-group names.
They are only intended as comments.
;
_shelx_estimated_absorpt_t_max 0.931
_shelx_estimated_absorpt_t_min 0.876
_olex2_refinement_description
;
1. Fixed Uiso
 At 1.2 times of:
  All C(H) groups, All C(H,H) groups
 At 1.5 times of:
  All C(H,H,H) groups
2. Shared sites
{C77, C77'}
3. Uiso/Uaniso restraints and constraints
C32 \\sim C33 \\sim C34 \\sim C35 \\sim C36 \\sim C37 \\sim C38 \\sim C39 \\sim
C40 \\sim C41 \\sim C32' \\sim C33' \\sim C34' \\sim C35' \\sim C36' \\sim C37'
\\sim C38' \\sim C39' \\sim C40' \\sim C41': within 1.7A with sigma of 0.01 and
sigma for terminal atoms of 0.02
C71 \\sim C72 \\sim C73 \\sim C74 \\sim C75 \\sim C76 \\sim C77 \\sim C78 \\sim
C79 \\sim C80 \\sim C71' \\sim C72' \\sim C73' \\sim C74' \\sim C75' \\sim C76'
\\sim C77' \\sim C78' \\sim C79' \\sim C80': within 1.7A with sigma of 0.01 and
sigma for terminal atoms of 0.02
Uanis(C77) = Uanis(C77')
4. Others
 Sof(C32')=Sof(C33')=Sof(H33C)=Sof(H33D)=Sof(C34')=Sof(H34A)=Sof(H34B)=
 Sof(C35')=Sof(H35')=Sof(C36')=Sof(H36A)=Sof(H36B)=Sof(C37')=Sof(H37C)=
 Sof(H37D)=Sof(C38')=Sof(H38')=Sof(C39')=Sof(H39A)=Sof(H39B)=Sof(C40')=
 Sof(H40')=Sof(C41')=Sof(H41C)=Sof(H41D)=1-FVAR(1)
 Sof(C32)=Sof(C33)=Sof(H33A)=Sof(H33B)=Sof(C34)=Sof(H34)=Sof(C35)=Sof(H35A)=
 Sof(H35B)=Sof(C36)=Sof(H36)=Sof(C37)=Sof(H37A)=Sof(H37B)=Sof(C38)=Sof(H38A)=
 Sof(H38B)=Sof(C39)=Sof(H39)=Sof(C40)=Sof(H40A)=Sof(H40B)=Sof(C41)=Sof(H41A)=
 Sof(H41B)=FVAR(1)
 Fixed Sof: C71(0.5) C72(0.5) H72A(0.5) H72B(0.5) C73(0.5) H73(0.5) C74(0.5)
 H74A(0.5) H74B(0.5) C75(0.5) H75(0.5) C76(0.5) H76A(0.5) H76B(0.5) C77(0.5)
 H77A(0.5) H77B(0.5) C78(0.5) H78(0.5) C79(0.5) H79A(0.5) H79B(0.5) C80(0.5)
 H80A(0.5) H80B(0.5) C71'(0.5) C72'(0.5) H72C(0.5) H72D(0.5) C73'(0.5)
 H73A(0.5) H73B(0.5) C74'(0.5) H74'(0.5) C75'(0.5) H75A(0.5) H75B(0.5)
 C76'(0.5) H76C(0.5) H76D(0.5) C77'(0.5) H77'(0.5) C78'(0.5) H78A(0.5)
 H78B(0.5) C79'(0.5) H79'(0.5) C80'(0.5) H80C(0.5) H80D(0.5)
5.a Ternary CH refined with riding coordinates:
 C16(H16), C19(H19), C24(H24), C26(H26), C29(H29), C34(H34), C36(H36),
 C39(H39), C35'(H35'), C38'(H38'), C40'(H40'), C55(H55), C58(H58), C63(H63),
 C65(H65), C68(H68), C73(H73), C75(H75), C78(H78), C74'(H74'), C77'(H77'),
 C79'(H79')
5.b Secondary CH2 refined with riding coordinates:
 C4(H4A,H4B), C23(H23A,H23B), C25(H25A,H25B), C27(H27A,H27B), C28(H28A,H28B),
 C30(H30A,H30B), C31(H31A,H31B), C33(H33A,H33B), C35(H35A,H35B), C37(H37A,H37B),
  C38(H38A,H38B), C40(H40A,H40B), C41(H41A,H41B), C33'(H33C,H33D), C34'(H34A,
 H34B), C36'(H36A,H36B), C37'(H37C,H37D), C39'(H39A,H39B), C41'(H41C,H41D),
 C43(H43A,H43B), C62(H62A,H62B), C64(H64A,H64B), C66(H66A,H66B), C67(H67A,H67B),
  C69(H69A,H69B), C70(H70A,H70B), C72(H72A,H72B), C74(H74A,H74B), C76(H76A,
 H76B), C77(H77A,H77B), C79(H79A,H79B), C80(H80A,H80B), C72'(H72C,H72D),
 C73'(H73A,H73B), C75'(H75A,H75B), C76'(H76C,H76D), C78'(H78A,H78B), C80'(H80C,
 H80D)
5.c Me refined with riding coordinates:
 C6(H6A,H6B,H6C), C7(H7A,H7B,H7C), C8(H8A,H8B,H8C), C9(H9A,H9B,H9C), C17(H17A,
 H17B,H17C), C18(H18A,H18B,H18C), C20(H20A,H20B,H20C), C21(H21A,H21B,H21C),
 C45(H45A,H45B,H45C), C46(H46A,H46B,H46C), C47(H47A,H47B,H47C), C48(H48A,H48B,
 H48C), C56(H56A,H56B,H56C), C57(H57A,H57B,H57C), C59(H59A,H59B,H59C), C60(H60A,
 H60B,H60C)
5.d Aromatic/amide H refined with riding coordinates:
 C12(H12), C13(H13), C14(H14), C51(H51), C52(H52), C53(H53)
;
_olex2_submission_special_instructions 'No special instructions were received'

loop_
_space_group_symop_operation_xyz
'x, y, z'
'-x, y+1/2, -z+1/2'
'-x, -y, -z'
'x, -y-1/2, z-1/2'

loop_
_atom_site_label
_atom_site_type_symbol
_atom_site_fract_x
_atom_site_fract_y
_atom_site_fract_z
_atom_site_U_iso_or_equiv
_atom_site_adp_type
_atom_site_occupancy
_atom_site_site_symmetry_order
_atom_site_calc_flag
_atom_site_refinement_flags_posn
_atom_site_refinement_flags_occupancy
_atom_site_disorder_assembly
_atom_site_disorder_group
Fe1 Fe 0.03495(2) 0.61806(2) 0.29714(2) 0.01951(8) Uani 1 1 d . . . .
N1 N 0.06951(14) 0.63941(7) 0.38477(11) 0.0237(4) Uani 1 1 d . . . .
N2 N 0.04844(14) 0.56162(7) 0.26627(11) 0.0243(4) Uani 1 1 d . . . .
N3 N -0.08313(13) 0.66243(7) 0.14767(10) 0.0188(4) Uani 1 1 d . . . .
C1 C -0.03237(14) 0.66725(8) 0.22385(12) 0.0181(4) Uani 1 1 d . . . .
C3 C -0.03664(16) 0.72442(8) 0.24506(12) 0.0223(5) Uani 1 1 d . . . .
C4 C -0.0863(2) 0.75169(10) 0.16721(16) 0.0486(8) Uani 1 1 d . . . .
H4A H -0.1315 0.7767 0.1709 0.058 Uiso 1 1 calc R . . .
H4B H -0.0418 0.7708 0.1524 0.058 Uiso 1 1 calc R . . .
C5 C -0.13466(17) 0.71022(9) 0.10695(13) 0.0252(5) Uani 1 1 d . . . .
C6 C -0.23497(19) 0.70505(12) 0.08838(18) 0.0430(7) Uani 1 1 d . . . .
H6A H -0.2668 0.7364 0.0621 0.065 Uiso 1 1 calc R . . .
H6B H -0.2595 0.6751 0.0545 0.065 Uiso 1 1 calc R . . .
H6C H -0.2442 0.7003 0.1364 0.065 Uiso 1 1 calc R . . .
C7 C -0.12392(19) 0.72198(11) 0.03204(15) 0.0361(6) Uani 1 1 d . . . .
H7A H -0.0588 0.7256 0.0426 0.054 Uiso 1 1 calc R . . .
H7B H -0.1502 0.6937 -0.0048 0.054 Uiso 1 1 calc R . . .
H7C H -0.1558 0.7543 0.0100 0.054 Uiso 1 1 calc R . . .
C8 C -0.0838(2) 0.73091(11) 0.29982(17) 0.0426(7) Uani 1 1 d . . . .
H8A H -0.1460 0.7168 0.2760 0.064 Uiso 1 1 calc R . . .
H8B H -0.0493 0.7124 0.3481 0.064 Uiso 1 1 calc R . . .
H8C H -0.0868 0.7677 0.3109 0.064 Uiso 1 1 calc R . . .
C9 C 0.0602(2) 0.74653(11) 0.2827(2) 0.0497(8) Uani 1 1 d . . . .
H9A H 0.0912 0.7424 0.2474 0.075 Uiso 1 1 calc R . . .
H9B H 0.0570 0.7833 0.2938 0.075 Uiso 1 1 calc R . . .
H9C H 0.0945 0.7280 0.3310 0.075 Uiso 1 1 calc R . . .
C10 C -0.09237(15) 0.61563(8) 0.10340(12) 0.0193(4) Uani 1 1 d . . . .
C11 C -0.03235(15) 0.60779(8) 0.06671(12) 0.0207(4) Uani 1 1 d . . . .
C12 C -0.04869(18) 0.56557(9) 0.01677(13) 0.0269(5) Uani 1 1 d . . . .
H12 H -0.0096 0.5597 -0.0096 0.032 Uiso 1 1 calc R . . .
C13 C -0.12074(18) 0.53225(9) 0.00510(14) 0.0308(5) Uani 1 1 d . . . .
H13 H -0.1321 0.5044 -0.0304 0.037 Uiso 1 1 calc R . . .
C14 C -0.17567(17) 0.53925(9) 0.04446(14) 0.0286(5) Uani 1 1 d . . . .
H14 H -0.2237 0.5153 0.0370 0.034 Uiso 1 1 calc R . . .
C15 C -0.16321(15) 0.58046(9) 0.09516(13) 0.0232(5) Uani 1 1 d . . . .
C16 C -0.22450(17) 0.58420(9) 0.13958(16) 0.0296(5) Uani 1 1 d . . . .
H16 H -0.2133 0.6185 0.1664 0.036 Uiso 1 1 calc R . . .
C17 C -0.2011(2) 0.54196(10) 0.20132(17) 0.0357(6) Uani 1 1 d . . . .
H17A H -0.2414 0.5452 0.2291 0.054 Uiso 1 1 calc R . . .
H17B H -0.2097 0.5079 0.1765 0.054 Uiso 1 1 calc R . . .
H17C H -0.1372 0.5457 0.2379 0.054 Uiso 1 1 calc R . . .
C18 C -0.32633(19) 0.58111(12) 0.0857(2) 0.0493(8) Uani 1 1 d . . . .
H18A H -0.3634 0.5837 0.1165 0.074 Uiso 1 1 calc R . . .
H18B H -0.3419 0.6096 0.0484 0.074 Uiso 1 1 calc R . . .
H18C H -0.3387 0.5481 0.0579 0.074 Uiso 1 1 calc R . . .
C19 C 0.05006(16) 0.64220(9) 0.08029(13) 0.0228(4) Uani 1 1 d . . . .
H19 H 0.0434 0.6741 0.1076 0.027 Uiso 1 1 calc R . . .
C20 C 0.13886(17) 0.61536(10) 0.13201(15) 0.0299(5) Uani 1 1 d . . . .
H20A H 0.1908 0.6383 0.1399 0.045 Uiso 1 1 calc R . . .
H20B H 0.1368 0.6073 0.1821 0.045 Uiso 1 1 calc R . . .
H20C H 0.1459 0.5833 0.1072 0.045 Uiso 1 1 calc R . . .
C21 C 0.0572(2) 0.65894(10) 0.00478(15) 0.0335(6) Uani 1 1 d . . . .
H21A H 0.1112 0.6809 0.0168 0.050 Uiso 1 1 calc R . . .
H21B H 0.0628 0.6282 -0.0236 0.050 Uiso 1 1 calc R . . .
H21C H 0.0022 0.6783 -0.0271 0.050 Uiso 1 1 calc R . . .
C22 C 0.10671(15) 0.64369(8) 0.46769(12) 0.0194(4) Uani 1 1 d . . . .
C23 C 0.03091(17) 0.65242(10) 0.49699(15) 0.0306(5) Uani 1 1 d . . . .
H23A H -0.0134 0.6235 0.4800 0.037 Uiso 1 1 calc R . . .
H23B H -0.0023 0.6848 0.4746 0.037 Uiso 1 1 calc R . . .
C24 C 0.07194(18) 0.65603(10) 0.58617(15) 0.0322(6) Uani 1 1 d . . . .
H24 H 0.0221 0.6619 0.6049 0.039 Uiso 1 1 calc R . . .
C25 C 0.1207(2) 0.60528(11) 0.61842(16) 0.0402(7) Uani 1 1 d . . . .
H25A H 0.1459 0.6062 0.6757 0.048 Uiso 1 1 calc R . . .
H25B H 0.0765 0.5763 0.6006 0.048 Uiso 1 1 calc R . . .
C26 C 0.1974(2) 0.59666(12) 0.59164(15) 0.0392(7) Uani 1 1 d . . . .
H26 H 0.2301 0.5638 0.6143 0.047 Uiso 1 1 calc R . . .
C27 C 0.15661(18) 0.59302(10) 0.50256(14) 0.0307(5) Uani 1 1 d . . . .
H27A H 0.2061 0.5868 0.4844 0.037 Uiso 1 1 calc R . . .
H27B H 0.1131 0.5637 0.4854 0.037 Uiso 1 1 calc R . . .
C28 C 0.2642(2) 0.64102(14) 0.61529(17) 0.0491(8) Uani 1 1 d . . . .
H28A H 0.3123 0.6351 0.5954 0.059 Uiso 1 1 calc R . . .
H28B H 0.2941 0.6428 0.6725 0.059 Uiso 1 1 calc R . . .
C29 C 0.2161(2) 0.69173(12) 0.58396(16) 0.0431(7) Uani 1 1 d . . . .
H29 H 0.2609 0.7209 0.6017 0.052 Uiso 1 1 calc R . . .
C30 C 0.1396(2) 0.70048(11) 0.61105(16) 0.0392(6) Uani 1 1 d . . . .
H30A H 0.1076 0.7332 0.5889 0.047 Uiso 1 1 calc R . . .
H30B H 0.1656 0.7036 0.6682 0.047 Uiso 1 1 calc R . . .
C31 C 0.1747(2) 0.68882(11) 0.49454(15) 0.0357(6) Uani 1 1 d . . . .
H31A H 0.1429 0.7216 0.4726 0.043 Uiso 1 1 calc R . . .
H31B H 0.2241 0.6837 0.4759 0.043 Uiso 1 1 calc R . . .
C32 C 0.0746(9) 0.5069(3) 0.2671(8) 0.0188(11) Uani 0.760(3) 1 d . P A 1
C33 C 0.0646(2) 0.48049(11) 0.33442(17) 0.0248(6) Uani 0.760(3) 1 d . P A 1
H33A H 0.0008 0.4837 0.3301 0.030 Uiso 0.760(3) 1 calc R P A 1
H33B H 0.1057 0.4969 0.3835 0.030 Uiso 0.760(3) 1 calc R P A 1
C34 C 0.0897(3) 0.42301(15) 0.3340(2) 0.0269(8) Uani 0.760(3) 1 d . P A 1
H34 H 0.0828 0.4047 0.3781 0.032 Uiso 0.760(3) 1 calc R P A 1
C35 C 0.0268(4) 0.39884(15) 0.2580(3) 0.0305(10) Uani 0.760(3) 1 d . P A 1
H35A H -0.0375 0.4015 0.2526 0.037 Uiso 0.760(3) 1 calc R P A 1
H35B H 0.0420 0.3617 0.2576 0.037 Uiso 0.760(3) 1 calc R P A 1
C36 C 0.0375(3) 0.42633(14) 0.1906(2) 0.0297(7) Uani 0.760(3) 1 d . P A 1
H36 H -0.0040 0.4100 0.1408 0.036 Uiso 0.760(3) 1 calc R P A 1
C37 C 0.0123(2) 0.48333(11) 0.19060(17) 0.0259(7) Uani 0.760(3) 1 d . P A 1
H37A H 0.0199 0.5016 0.1474 0.031 Uiso 0.760(3) 1 calc R P A 1
H37B H -0.0524 0.4866 0.1838 0.031 Uiso 0.760(3) 1 calc R P A 1
C38 C 0.1357(4) 0.42168(17) 0.1989(3) 0.0328(10) Uani 0.760(3) 1 d . P A 1
H38A H 0.1427 0.4390 0.1547 0.039 Uiso 0.760(3) 1 calc R P A 1
H38B H 0.1517 0.3847 0.1983 0.039 Uiso 0.760(3) 1 calc R P A 1
C39 C 0.1994(3) 0.44629(15) 0.2739(3) 0.0293(8) Uani 0.760(3) 1 d . P A 1
H39 H 0.2642 0.4431 0.2790 0.035 Uiso 0.760(3) 1 calc R P A 1
C40 C 0.1887(3) 0.41905(15) 0.3420(2) 0.0297(8) Uani 0.760(3) 1 d . P A 1
H40A H 0.2061 0.3822 0.3431 0.036 Uiso 0.760(3) 1 calc R P A 1
H40B H 0.2298 0.4352 0.3912 0.036 Uiso 0.760(3) 1 calc R P A 1
C41 C 0.1749(2) 0.50380(12) 0.2756(2) 0.0277(7) Uani 0.760(3) 1 d . P A 1
H41A H 0.1822 0.5226 0.2327 0.033 Uiso 0.760(3) 1 calc R P A 1
H41B H 0.2159 0.5198 0.3251 0.033 Uiso 0.760(3) 1 calc R P A 1
C32' C 0.071(3) 0.5132(12) 0.266(3) 0.018(2) Uani 0.240(3) 1 d . P A 2
C33' C 0.1537(7) 0.4980(3) 0.3437(5) 0.0237(17) Uani 0.240(3) 1 d . P A 2
H33C H 0.2062 0.5209 0.3505 0.028 Uiso 0.240(3) 1 calc R P A 2
H33D H 0.1355 0.5046 0.3873 0.028 Uiso 0.240(3) 1 calc R P A 2
C34' C 0.1104(9) 0.4064(5) 0.3453(8) 0.027(2) Uani 0.240(3) 1 d . P A 2
H34A H 0.0939 0.4138 0.3898 0.032 Uiso 0.240(3) 1 calc R P A 2
H34B H 0.1310 0.3700 0.3493 0.032 Uiso 0.240(3) 1 calc R P A 2
C35' C 0.0267(12) 0.4139(5) 0.2702(9) 0.025(2) Uani 0.240(3) 1 d . P A 2
H35' H -0.0235 0.3902 0.2688 0.030 Uiso 0.240(3) 1 calc R P A 2
C36' C 0.0533(8) 0.4021(4) 0.2019(6) 0.0286(19) Uani 0.240(3) 1 d . P A 2
H36A H 0.0722 0.3654 0.2040 0.034 Uiso 0.240(3) 1 calc R P A 2
H36B H 0.0000 0.4078 0.1524 0.034 Uiso 0.240(3) 1 calc R P A 2
C37' C -0.0060(7) 0.4704(3) 0.2628(6) 0.0242(17) Uani 0.240(3) 1 d . P A 2
H37C H -0.0260 0.4780 0.3052 0.029 Uiso 0.240(3) 1 calc R P A 2
H37D H -0.0599 0.4744 0.2132 0.029 Uiso 0.240(3) 1 calc R P A 2
C38' C 0.1318(13) 0.4373(5) 0.2063(10) 0.028(2) Uani 0.240(3) 1 d . P A 2
H38' H 0.1509 0.4289 0.1631 0.033 Uiso 0.240(3) 1 calc R P A 2
C39' C 0.2136(10) 0.4296(5) 0.2847(9) 0.030(2) Uani 0.240(3) 1 d . P A 2
H39A H 0.2354 0.3934 0.2890 0.036 Uiso 0.240(3) 1 calc R P A 2
H39B H 0.2645 0.4526 0.2876 0.036 Uiso 0.240(3) 1 calc R P A 2
C40' C 0.1862(8) 0.4412(4) 0.3486(7) 0.0267(19) Uani 0.240(3) 1 d . P A 2
H40' H 0.2398 0.4358 0.3989 0.032 Uiso 0.240(3) 1 calc R P A 2
C41' C 0.0996(7) 0.4944(4) 0.1994(5) 0.0246(17) Uani 0.240(3) 1 d . P A 2
H41C H 0.0467 0.4989 0.1493 0.029 Uiso 0.240(3) 1 calc R P A 2
H41D H 0.1496 0.5169 0.1986 0.029 Uiso 0.240(3) 1 calc R P A 2
Fe2 Fe -0.51036(3) 0.62721(2) 0.18901(2) 0.02501(9) Uani 1 1 d . . . .
N4 N -0.46436(14) 0.67913(7) 0.23564(11) 0.0268(4) Uani 1 1 d . . . .
N5 N -0.56585(16) 0.62040(8) 0.09729(12) 0.0316(5) Uani 1 1 d . . . .
N6 N -0.47541(12) 0.55897(7) 0.32072(10) 0.0196(4) Uani 1 1 d . . . .
C2 C -0.50589(15) 0.56661(8) 0.24411(12) 0.0192(4) Uani 1 1 d . . . .
C42 C -0.54362(16) 0.51463(8) 0.20443(13) 0.0233(5) Uani 1 1 d . . . .
C43 C -0.50839(19) 0.47517(9) 0.27116(14) 0.0307(5) Uani 1 1 d . . . .
H43A H -0.5561 0.4489 0.2649 0.037 Uiso 1 1 calc R . . .
H43B H -0.4534 0.4573 0.2712 0.037 Uiso 1 1 calc R . . .
C44 C -0.48491(17) 0.50460(8) 0.34678(14) 0.0245(5) Uani 1 1 d . . . .
C45 C -0.39700(18) 0.48517(9) 0.40960(15) 0.0332(6) Uani 1 1 d . . . .
H45A H -0.4063 0.4500 0.4246 0.050 Uiso 1 1 calc R . . .
H45B H -0.3483 0.4849 0.3902 0.050 Uiso 1 1 calc R . . .
H45C H -0.3794 0.5080 0.4547 0.050 Uiso 1 1 calc R . . .
C46 C -0.55971(18) 0.50186(9) 0.37775(16) 0.0313(5) Uani 1 1 d . . . .
H46A H -0.6175 0.5143 0.3381 0.047 Uiso 1 1 calc R . . .
H46B H -0.5670 0.4660 0.3911 0.047 Uiso 1 1 calc R . . .
H46C H -0.5427 0.5236 0.4240 0.047 Uiso 1 1 calc R . . .
C47 C -0.5081(2) 0.50023(10) 0.14283(15) 0.0343(6) Uani 1 1 d . . . .
H47A H -0.4410 0.4989 0.1663 0.051 Uiso 1 1 calc R . . .
H47B H -0.5323 0.4663 0.1210 0.051 Uiso 1 1 calc R . . .
H47C H -0.5281 0.5263 0.1016 0.051 Uiso 1 1 calc R . . .
C48 C -0.64840(18) 0.51676(10) 0.16787(15) 0.0336(6) Uani 1 1 d . . . .
H48A H -0.6711 0.5260 0.2075 0.050 Uiso 1 1 calc R . . .
H48B H -0.6684 0.5428 0.1266 0.050 Uiso 1 1 calc R . . .
H48C H -0.6727 0.4828 0.1461 0.050 Uiso 1 1 calc R . . .
C49 C -0.43967(15) 0.59893(8) 0.37870(12) 0.0205(4) Uani 1 1 d . . . .
C50 C -0.50070(16) 0.62712(8) 0.40064(13) 0.0228(4) Uani 1 1 d . . . .
C51 C -0.46304(18) 0.65983(9) 0.46420(14) 0.0282(5) Uani 1 1 d . . . .
H51 H -0.5024 0.6790 0.4812 0.034 Uiso 1 1 calc R . . .
C52 C -0.36943(19) 0.66489(9) 0.50292(13) 0.0299(5) Uani 1 1 d . . . .
H52 H -0.3451 0.6859 0.5479 0.036 Uiso 1 1 calc R . . .
C53 C -0.31137(17) 0.63980(9) 0.47682(13) 0.0266(5) Uani 1 1 d . . . .
H53 H -0.2473 0.6453 0.5024 0.032 Uiso 1 1 calc R . . .
C54 C -0.34438(16) 0.60647(8) 0.41363(13) 0.0225(5) Uani 1 1 d . . . .
C55 C -0.27753(16) 0.58284(9) 0.38362(13) 0.0248(5) Uani 1 1 d . . . .
H55 H -0.3115 0.5569 0.3429 0.030 Uiso 1 1 calc R . . .
C56 C -0.19723(18) 0.55501(11) 0.44681(16) 0.0362(6) Uani 1 1 d . . . .
H56A H -0.1565 0.5406 0.4243 0.054 Uiso 1 1 calc R . . .
H56B H -0.1632 0.5797 0.4877 0.054 Uiso 1 1 calc R . . .
H56C H -0.2208 0.5270 0.4688 0.054 Uiso 1 1 calc R . . .
C57 C -0.23962(17) 0.62426(9) 0.34646(15) 0.0295(5) Uani 1 1 d . . . .
H57A H -0.1967 0.6083 0.3275 0.044 Uiso 1 1 calc R . . .
H57B H -0.2901 0.6402 0.3031 0.044 Uiso 1 1 calc R . . .
H57C H -0.2077 0.6508 0.3850 0.044 Uiso 1 1 calc R . . .
C58 C -0.60427(17) 0.62591(9) 0.35739(14) 0.0267(5) Uani 1 1 d . . . .
H58 H -0.6200 0.5970 0.3190 0.032 Uiso 1 1 calc R . . .
C59 C -0.63778(18) 0.67654(10) 0.31262(17) 0.0352(6) Uani 1 1 d . . . .
H59A H -0.7045 0.6754 0.2849 0.053 Uiso 1 1 calc R . . .
H59B H -0.6208 0.7057 0.3489 0.053 Uiso 1 1 calc R . . .
H59C H -0.6095 0.6809 0.2754 0.053 Uiso 1 1 calc R . . .
C60 C -0.6552(2) 0.61667(11) 0.40976(17) 0.0388(6) Uani 1 1 d . . . .
H60A H -0.7213 0.6163 0.3785 0.058 Uiso 1 1 calc R . . .
H60B H -0.6365 0.5833 0.4361 0.058 Uiso 1 1 calc R . . .
H60C H -0.6405 0.6444 0.4483 0.058 Uiso 1 1 calc R . . .
C61 C -0.43377(15) 0.73191(8) 0.24987(13) 0.0206(4) Uani 1 1 d . . . .
C62 C -0.51338(16) 0.76981(9) 0.21368(15) 0.0299(5) Uani 1 1 d . . . .
H62A H -0.5594 0.7640 0.2360 0.036 Uiso 1 1 calc R . . .
H62B H -0.5433 0.7638 0.1572 0.036 Uiso 1 1 calc R . . .
C63 C -0.47800(17) 0.82585(9) 0.22934(15) 0.0291(5) Uani 1 1 d . . . .
H63 H -0.5304 0.8504 0.2058 0.035 Uiso 1 1 calc R . . .
C64 C -0.40830(18) 0.83457(9) 0.19340(15) 0.0303(5) Uani 1 1 d . . . .
H64A H -0.4375 0.8285 0.1369 0.036 Uiso 1 1 calc R . . .
H64B H -0.3861 0.8707 0.2022 0.036 Uiso 1 1 calc R . . .
C65 C -0.32836(17) 0.79753(9) 0.23026(15) 0.0270(5) Uani 1 1 d . . . .
H65 H -0.2823 0.8035 0.2074 0.032 Uiso 1 1 calc R . . .
C66 C -0.36344(17) 0.74163(8) 0.21423(14) 0.0247(5) Uani 1 1 d . . . .
H66A H -0.3115 0.7173 0.2368 0.030 Uiso 1 1 calc R . . .
H66B H -0.3923 0.7356 0.1577 0.030 Uiso 1 1 calc R . . .
C67 C -0.28362(16) 0.80654(9) 0.31724(15) 0.0293(5) Uani 1 1 d . . . .
H67A H -0.2313 0.7826 0.3409 0.035 Uiso 1 1 calc R . . .
H67B H -0.2602 0.8424 0.3279 0.035 Uiso 1 1 calc R . . .
C68 C -0.35321(17) 0.79755(9) 0.35229(13) 0.0260(5) Uani 1 1 d . . . .
H68 H -0.3237 0.8037 0.4094 0.031 Uiso 1 1 calc R . . .
C69 C -0.43254(18) 0.83491(9) 0.31618(15) 0.0303(5) Uani 1 1 d . . . .
H69A H -0.4099 0.8709 0.3266 0.036 Uiso 1 1 calc R . . .
H69B H -0.4777 0.8297 0.3395 0.036 Uiso 1 1 calc R . . .
C70 C -0.38883(16) 0.74196(8) 0.33699(13) 0.0231(5) Uani 1 1 d . . . .
H70A H -0.3375 0.7175 0.3614 0.028 Uiso 1 1 calc R . . .
H70B H -0.4340 0.7363 0.3602 0.028 Uiso 1 1 calc R . . .
C71 C -0.6128(16) 0.6321(10) 0.0169(17) 0.022(2) Uani 0.5 1 d . P B 1
C72 C -0.5593(3) 0.67079(14) -0.0086(2) 0.0135(7) Uani 0.5 1 d . P B 1
H72A H -0.5468 0.7021 0.0243 0.016 Uiso 0.5 1 calc R P B 1
H72B H -0.4999 0.6556 -0.0031 0.016 Uiso 0.5 1 calc R P B 1
C73 C -0.6133(3) 0.68498(19) -0.0909(3) 0.0182(9) Uani 0.5 1 d . P B 1
H73 H -0.5873 0.7146 -0.1096 0.022 Uiso 0.5 1 calc R P B 1
C74 C -0.7093(7) 0.6946(3) -0.0947(6) 0.0311(16) Uani 0.5 1 d . P B 1
H74A H -0.7051 0.7292 -0.0709 0.037 Uiso 0.5 1 calc R P B 1
H74B H -0.7468 0.6997 -0.1506 0.037 Uiso 0.5 1 calc R P B 1
C75 C -0.7583(3) 0.6710(2) -0.0725(3) 0.0265(9) Uani 0.5 1 d . P B 1
H75 H -0.8176 0.6887 -0.0819 0.032 Uiso 0.5 1 calc R P B 1
C76 C -0.7040(3) 0.65614(18) 0.0110(2) 0.0202(8) Uani 0.5 1 d . P B 1
H76A H -0.7388 0.6309 0.0280 0.024 Uiso 0.5 1 calc R P B 1
H76B H -0.6920 0.6871 0.0446 0.024 Uiso 0.5 1 calc R P B 1
C77 C -0.7700(3) 0.61221(19) -0.1164(2) 0.0679(10) Uani 0.5 1 d . P B 1
H77A H -0.7925 0.5863 -0.0893 0.081 Uiso 0.5 1 calc R P B 1
H77B H -0.8145 0.6144 -0.1709 0.081 Uiso 0.5 1 calc R P B 1
C78 C -0.6879(5) 0.5985(3) -0.1132(3) 0.0327(13) Uani 0.5 1 d . P B 1
H78 H -0.6976 0.5664 -0.1451 0.039 Uiso 0.5 1 calc R P B 1
C79 C -0.6361(5) 0.6369(3) -0.1445(3) 0.0267(12) Uani 0.5 1 d . P B 1
H79A H -0.6749 0.6468 -0.1985 0.032 Uiso 0.5 1 calc R P B 1
H79B H -0.5792 0.6209 -0.1436 0.032 Uiso 0.5 1 calc R P B 1
C80 C -0.6310(3) 0.58270(15) -0.0307(2) 0.0170(8) Uani 0.5 1 d . P B 1
H80A H -0.5727 0.5668 -0.0266 0.020 Uiso 0.5 1 calc R P B 1
H80B H -0.6646 0.5574 -0.0123 0.020 Uiso 0.5 1 calc R P B 1
C71' C -0.6209(16) 0.6299(11) 0.0165(16) 0.0215(18) Uani 0.5 1 d . P B 2
C72' C -0.6578(4) 0.6854(2) -0.0049(3) 0.0407(12) Uani 0.5 1 d . P B 2
H72C H -0.6069 0.7087 0.0256 0.049 Uiso 0.5 1 calc R P B 2
H72D H -0.7054 0.6898 0.0160 0.049 Uiso 0.5 1 calc R P B 2
C73' C -0.6418(4) 0.6804(2) -0.1280(4) 0.0358(12) Uani 0.5 1 d . P B 2
H73A H -0.6666 0.6866 -0.1845 0.043 Uiso 0.5 1 calc R P B 2
H73B H -0.5827 0.6992 -0.1064 0.043 Uiso 0.5 1 calc R P B 2
C74' C -0.7049(7) 0.7112(3) -0.1000(6) 0.0297(15) Uani 0.5 1 d . P B 2
H74' H -0.7227 0.7482 -0.1131 0.036 Uiso 0.5 1 calc R P B 2
C75' C -0.7893(4) 0.6546(3) -0.1198(4) 0.0483(14) Uani 0.5 1 d . P B 2
H75A H -0.8204 0.6593 -0.0840 0.058 Uiso 0.5 1 calc R P B 2
H75B H -0.8366 0.6601 -0.1726 0.058 Uiso 0.5 1 calc R P B 2
C76' C -0.7082(4) 0.5937(2) -0.0179(3) 0.0382(12) Uani 0.5 1 d . P B 2
H76C H -0.7469 0.5979 0.0118 0.046 Uiso 0.5 1 calc R P B 2
H76D H -0.6893 0.5570 -0.0149 0.046 Uiso 0.5 1 calc R P B 2
C77' C -0.7700(3) 0.61221(19) -0.1164(2) 0.0679(10) Uani 0.5 1 d . P B 2
H77' H -0.8271 0.5909 -0.1391 0.081 Uiso 0.5 1 calc R P B 2
C78' C -0.6949(5) 0.5884(3) -0.1407(4) 0.0366(14) Uani 0.5 1 d . P B 2
H78A H -0.6742 0.5548 -0.1143 0.044 Uiso 0.5 1 calc R P B 2
H78B H -0.7209 0.5822 -0.1973 0.044 Uiso 0.5 1 calc R P B 2
C79' C -0.6153(5) 0.6245(3) -0.1194(4) 0.0321(13) Uani 0.5 1 d . P B 2
H79' H -0.5758 0.6160 -0.1478 0.039 Uiso 0.5 1 calc R P B 2
C80' C -0.5618(4) 0.6170(2) -0.0288(3) 0.0367(11) Uani 0.5 1 d . P B 2
H80C H -0.5408 0.5807 -0.0183 0.044 Uiso 0.5 1 calc R P B 2
H80D H -0.5070 0.6395 -0.0104 0.044 Uiso 0.5 1 calc R P B 2

loop_
_atom_site_aniso_label
_atom_site_aniso_U_11
_atom_site_aniso_U_22
_atom_site_aniso_U_33
_atom_site_aniso_U_23
_atom_site_aniso_U_13
_atom_site_aniso_U_12
Fe1 0.02557(16) 0.01594(14) 0.01587(14) -0.00038(11) 0.00705(12) 0.00421(12)
N1 0.0299(10) 0.0227(9) 0.0174(9) 0.0003(7) 0.0083(8) 0.0049(8)
N2 0.0315(11) 0.0194(9) 0.0212(9) 0.0008(7) 0.0098(8) 0.0051(8)
N3 0.0232(9) 0.0154(8) 0.0169(8) -0.0010(6) 0.0070(7) 0.0040(7)
C1 0.0197(10) 0.0179(10) 0.0173(10) -0.0022(7) 0.0082(8) 0.0002(8)
C3 0.0293(12) 0.0149(9) 0.0188(10) -0.0014(8) 0.0054(9) 0.0030(8)
C4 0.072(2) 0.0242(13) 0.0307(14) -0.0013(11) 0.0007(14) 0.0115(14)
C5 0.0313(13) 0.0198(10) 0.0212(11) 0.0023(8) 0.0071(9) 0.0085(9)
C6 0.0348(15) 0.0437(16) 0.0554(18) 0.0213(14) 0.0230(14) 0.0202(12)
C7 0.0382(15) 0.0346(14) 0.0362(14) 0.0160(11) 0.0156(12) 0.0111(11)
C8 0.060(2) 0.0323(14) 0.0483(17) 0.0018(12) 0.0356(15) 0.0177(13)
C9 0.0482(18) 0.0237(13) 0.074(2) -0.0036(14) 0.0217(17) -0.0128(12)
C10 0.0199(10) 0.0184(10) 0.0167(10) -0.0018(8) 0.0044(8) 0.0021(8)
C11 0.0247(11) 0.0204(10) 0.0163(10) 0.0003(8) 0.0072(8) -0.0008(8)
C12 0.0368(14) 0.0258(11) 0.0215(11) -0.0045(9) 0.0151(10) -0.0001(10)
C13 0.0399(15) 0.0246(12) 0.0266(12) -0.0108(9) 0.0118(11) -0.0058(10)
C14 0.0264(12) 0.0266(12) 0.0284(12) -0.0064(9) 0.0063(10) -0.0064(9)
C15 0.0196(11) 0.0225(11) 0.0250(11) -0.0016(9) 0.0063(9) 0.0032(8)
C16 0.0227(12) 0.0256(12) 0.0446(15) -0.0063(10) 0.0179(11) -0.0005(9)
C17 0.0396(15) 0.0305(13) 0.0479(16) -0.0054(12) 0.0290(13) -0.0053(11)
C18 0.0214(13) 0.0482(18) 0.076(2) -0.0073(16) 0.0166(14) 0.0004(12)
C19 0.0288(12) 0.0216(10) 0.0219(11) -0.0022(8) 0.0142(9) -0.0014(9)
C20 0.0265(12) 0.0353(13) 0.0304(13) -0.0008(10) 0.0140(10) -0.0022(10)
C21 0.0439(16) 0.0348(13) 0.0293(13) -0.0002(10) 0.0226(12) -0.0046(11)
C22 0.0207(10) 0.0228(10) 0.0151(10) -0.0017(8) 0.0074(8) 0.0006(8)
C23 0.0236(12) 0.0361(14) 0.0333(13) 0.0007(11) 0.0126(10) 0.0032(10)
C24 0.0335(14) 0.0371(14) 0.0322(13) -0.0009(11) 0.0198(11) 0.0046(11)
C25 0.0532(18) 0.0431(16) 0.0323(14) 0.0078(12) 0.0254(13) 0.0071(13)
C26 0.0389(15) 0.0474(16) 0.0268(13) 0.0035(12) 0.0083(12) 0.0182(13)
C27 0.0331(13) 0.0338(13) 0.0242(12) -0.0022(10) 0.0103(10) 0.0092(11)
C28 0.0327(15) 0.085(2) 0.0272(14) -0.0123(15) 0.0095(12) 0.0065(15)
C29 0.0374(16) 0.0539(18) 0.0373(16) -0.0182(13) 0.0143(13) -0.0170(14)
C30 0.0508(18) 0.0397(15) 0.0333(14) -0.0084(12) 0.0233(13) 0.0001(13)
C31 0.0398(15) 0.0391(15) 0.0335(14) -0.0089(11) 0.0203(12) -0.0111(12)
C32 0.0254(18) 0.009(2) 0.0206(16) 0.0009(19) 0.0079(14) 0.0073(18)
C33 0.0294(15) 0.0221(14) 0.0231(14) 0.0014(11) 0.0106(12) 0.0038(12)
C34 0.0317(19) 0.0210(18) 0.0267(17) 0.0035(14) 0.0103(14) 0.0034(14)
C35 0.0331(17) 0.0186(19) 0.037(2) -0.0038(16) 0.0105(16) 0.0001(18)
C36 0.0354(17) 0.0224(16) 0.0265(16) -0.0082(13) 0.0074(13) 0.0035(14)
C37 0.0297(15) 0.0231(14) 0.0190(14) -0.0017(11) 0.0035(12) 0.0045(12)
C38 0.0419(19) 0.026(2) 0.0339(19) -0.0027(18) 0.0188(15) 0.013(2)
C39 0.0232(17) 0.0232(19) 0.041(2) 0.0066(16) 0.0116(14) 0.0082(15)
C40 0.0325(17) 0.0191(16) 0.0305(17) 0.0033(15) 0.0052(13) 0.0080(15)
C41 0.0236(15) 0.0211(14) 0.0378(17) 0.0032(12) 0.0116(13) 0.0011(11)
C32' 0.021(3) 0.017(4) 0.019(3) 0.001(4) 0.011(3) 0.001(4)
C33' 0.028(3) 0.012(3) 0.024(3) -0.001(3) 0.004(3) 0.003(3)
C34' 0.034(4) 0.018(4) 0.024(4) 0.003(3) 0.008(3) 0.008(3)
C35' 0.031(3) 0.017(4) 0.028(4) -0.005(3) 0.012(3) 0.001(4)
C36' 0.036(4) 0.016(3) 0.027(3) -0.005(3) 0.007(3) 0.005(3)
C37' 0.028(3) 0.018(3) 0.024(3) -0.003(3) 0.008(3) 0.005(3)
C38' 0.041(4) 0.015(4) 0.030(4) 0.002(4) 0.018(3) 0.013(4)
C39' 0.031(4) 0.018(4) 0.039(4) 0.006(4) 0.013(3) 0.008(4)
C40' 0.027(3) 0.015(3) 0.029(3) 0.000(3) 0.001(3) 0.004(3)
C41' 0.031(3) 0.022(3) 0.023(3) 0.006(3) 0.012(3) 0.006(3)
Fe2 0.03353(19) 0.01765(15) 0.02090(16) -0.00162(12) 0.00773(14) -0.00714(13)
N4 0.0328(11) 0.0199(9) 0.0251(10) 0.0007(8) 0.0089(9) -0.0058(8)
N5 0.0457(13) 0.0216(10) 0.0243(10) -0.0014(8) 0.0106(9) -0.0081(9)
N6 0.0205(9) 0.0141(8) 0.0227(9) 0.0004(7) 0.0071(7) -0.0005(7)
C2 0.0182(10) 0.0164(9) 0.0230(11) -0.0026(8) 0.0082(8) -0.0019(8)
C42 0.0283(12) 0.0163(10) 0.0258(11) -0.0043(8) 0.0112(9) -0.0058(9)
C43 0.0418(15) 0.0167(10) 0.0329(13) -0.0019(9) 0.0142(11) -0.0024(10)
C44 0.0298(12) 0.0153(10) 0.0283(12) 0.0018(8) 0.0115(10) -0.0015(9)
C45 0.0345(14) 0.0242(12) 0.0379(14) 0.0109(10) 0.0113(11) 0.0046(10)
C46 0.0326(13) 0.0254(12) 0.0395(14) 0.0045(10) 0.0181(11) -0.0030(10)
C47 0.0481(16) 0.0252(12) 0.0360(14) -0.0067(10) 0.0236(13) -0.0015(11)
C48 0.0311(14) 0.0295(13) 0.0351(14) -0.0047(10) 0.0077(11) -0.0117(10)
C49 0.0258(11) 0.0164(10) 0.0188(10) 0.0013(8) 0.0084(9) -0.0011(8)
C50 0.0272(12) 0.0196(10) 0.0230(11) 0.0000(8) 0.0116(9) -0.0021(9)
C51 0.0375(14) 0.0256(12) 0.0272(12) -0.0043(9) 0.0187(11) -0.0027(10)
C52 0.0439(15) 0.0268(12) 0.0177(11) -0.0051(9) 0.0109(10) -0.0087(11)
C53 0.0259(12) 0.0274(12) 0.0189(11) 0.0029(9) 0.0009(9) -0.0058(9)
C54 0.0270(12) 0.0185(10) 0.0195(10) 0.0042(8) 0.0065(9) 0.0005(9)
C55 0.0213(11) 0.0228(11) 0.0261(12) 0.0014(9) 0.0050(9) 0.0009(9)
C56 0.0261(13) 0.0357(14) 0.0380(15) 0.0063(11) 0.0034(11) 0.0042(11)
C57 0.0271(12) 0.0275(12) 0.0348(13) -0.0003(10) 0.0131(10) -0.0005(10)
C58 0.0280(12) 0.0220(11) 0.0344(13) -0.0040(9) 0.0170(10) 0.0004(9)
C59 0.0289(13) 0.0296(13) 0.0466(16) 0.0003(11) 0.0145(12) 0.0035(10)
C60 0.0351(15) 0.0422(15) 0.0496(17) -0.0036(13) 0.0280(13) -0.0010(12)
C61 0.0227(11) 0.0159(10) 0.0231(11) -0.0012(8) 0.0090(9) -0.0018(8)
C62 0.0213(12) 0.0242(11) 0.0381(14) 0.0045(10) 0.0055(10) -0.0015(9)
C63 0.0241(12) 0.0173(10) 0.0439(15) 0.0071(10) 0.0115(11) 0.0052(9)
C64 0.0432(15) 0.0190(11) 0.0295(13) 0.0057(9) 0.0155(11) -0.0009(10)
C65 0.0325(13) 0.0211(11) 0.0366(13) 0.0005(9) 0.0235(11) -0.0034(9)
C66 0.0330(13) 0.0192(10) 0.0265(12) -0.0013(9) 0.0168(10) 0.0000(9)
C67 0.0215(12) 0.0259(12) 0.0393(14) -0.0060(10) 0.0109(10) -0.0068(9)
C68 0.0322(13) 0.0246(11) 0.0214(11) -0.0048(9) 0.0109(10) -0.0053(9)
C69 0.0373(14) 0.0190(11) 0.0454(15) -0.0038(10) 0.0278(12) -0.0028(10)
C70 0.0283(12) 0.0195(10) 0.0232(11) 0.0007(8) 0.0120(9) -0.0009(9)
C71 0.023(4) 0.021(3) 0.023(3) -0.002(3) 0.009(3) 0.001(3)
C72 0.0150(17) 0.0099(15) 0.0158(17) -0.0002(13) 0.0062(14) -0.0023(13)
C73 0.019(2) 0.0215(19) 0.0125(19) 0.0032(17) 0.0050(17) 0.0001(16)
C74 0.026(3) 0.035(3) 0.031(3) -0.001(3) 0.010(2) 0.007(3)
C75 0.0145(19) 0.043(2) 0.023(2) 0.0102(19) 0.0093(17) 0.0042(18)
C76 0.0178(18) 0.029(2) 0.0197(18) 0.0103(16) 0.0138(15) 0.0043(16)
C77 0.0459(18) 0.108(3) 0.0513(18) -0.0328(19) 0.0207(15) -0.0399(19)
C78 0.039(3) 0.044(3) 0.017(2) -0.012(2) 0.014(2) -0.018(2)
C79 0.030(3) 0.035(3) 0.019(3) 0.005(2) 0.013(2) -0.004(2)
C80 0.0199(18) 0.0177(17) 0.0171(17) -0.0030(14) 0.0113(15) -0.0079(14)
C71' 0.024(3) 0.023(3) 0.020(3) 0.007(2) 0.011(3) -0.003(3)
C72' 0.042(3) 0.039(2) 0.032(2) -0.001(2) 0.006(2) 0.006(2)
C73' 0.037(3) 0.031(2) 0.044(3) 0.005(3) 0.021(2) -0.002(2)
C74' 0.027(2) 0.040(4) 0.027(2) 0.011(3) 0.015(2) 0.003(3)
C75' 0.027(3) 0.074(4) 0.047(3) -0.002(3) 0.017(2) -0.004(3)
C76' 0.033(3) 0.040(3) 0.036(3) 0.003(2) 0.009(2) -0.005(2)
C77' 0.0459(18) 0.108(3) 0.0513(18) -0.0328(19) 0.0207(15) -0.0399(19)
C78' 0.030(3) 0.044(3) 0.037(3) 0.001(3) 0.014(3) -0.006(2)
C79' 0.031(3) 0.033(3) 0.034(3) -0.006(2) 0.015(2) -0.003(2)
C80' 0.028(2) 0.035(2) 0.042(3) 0.001(2) 0.008(2) 0.001(2)

loop_
_atom_type_symbol
_atom_type_description
_atom_type_scat_dispersion_real
_atom_type_scat_dispersion_imag
_atom_type_scat_source
C C 0.0033 0.0016 'International Tables Vol C Tables 4.2.6.8 and 6.1.1.4'
H H 0.0000 0.0000 'International Tables Vol C Tables 4.2.6.8 and 6.1.1.4'
Fe Fe 0.3463 0.8444 'International Tables Vol C Tables 4.2.6.8 and 6.1.1.4'
N N 0.0061 0.0033 'International Tables Vol C Tables 4.2.6.8 and 6.1.1.4'

loop_
_geom_angle_atom_site_label_1
_geom_angle_atom_site_label_2
_geom_angle_atom_site_label_3
_geom_angle
N1 Fe1 N2 129.51(9)
N1 Fe1 C1 112.57(9)
N2 Fe1 C1 117.90(9)
C22 N1 Fe1 164.18(16)
C32 N2 Fe1 160.2(6)
C32' N2 Fe1 161(2)
C1 N3 C5 116.12(17)
C1 N3 C10 125.06(17)
C10 N3 C5 118.82(17)
N3 C1 Fe1 130.55(15)
N3 C1 C3 107.23(17)
C3 C1 Fe1 122.23(15)
C4 C3 C1 104.64(18)
C8 C3 C1 111.7(2)
C8 C3 C4 113.3(2)
C8 C3 C9 109.1(2)
C9 C3 C1 109.8(2)
C9 C3 C4 108.2(2)
C3 C4 H4A 110.2
C3 C4 H4B 110.2
H4A C4 H4B 108.5
C5 C4 C3 107.6(2)
C5 C4 H4A 110.2
C5 C4 H4B 110.2
N3 C5 C4 100.69(18)
N3 C5 C7 113.31(19)
C6 C5 N3 111.0(2)
C6 C5 C4 114.2(2)
C6 C5 C7 107.8(2)
C7 C5 C4 109.9(2)
C5 C6 H6A 109.5
C5 C6 H6B 109.5
C5 C6 H6C 109.5
H6A C6 H6B 109.5
H6A C6 H6C 109.5
H6B C6 H6C 109.5
C5 C7 H7A 109.5
C5 C7 H7B 109.5
C5 C7 H7C 109.5
H7A C7 H7B 109.5
H7A C7 H7C 109.5
H7B C7 H7C 109.5
C3 C8 H8A 109.5
C3 C8 H8B 109.5
C3 C8 H8C 109.5
H8A C8 H8B 109.5
H8A C8 H8C 109.5
H8B C8 H8C 109.5
C3 C9 H9A 109.5
C3 C9 H9B 109.5
C3 C9 H9C 109.5
H9A C9 H9B 109.5
H9A C9 H9C 109.5
H9B C9 H9C 109.5
C11 C10 N3 118.30(19)
C11 C10 C15 121.79(19)
C15 C10 N3 119.8(2)
C10 C11 C19 123.08(19)
C12 C11 C10 117.7(2)
C12 C11 C19 119.2(2)
C11 C12 H12 119.5
C13 C12 C11 121.0(2)
C13 C12 H12 119.5
C12 C13 H13 119.9
C14 C13 C12 120.2(2)
C14 C13 H13 119.9
C13 C14 H14 119.1
C13 C14 C15 121.8(2)
C15 C14 H14 119.1
C10 C15 C16 124.0(2)
C14 C15 C10 117.3(2)
C14 C15 C16 118.6(2)
C15 C16 H16 108.0
C15 C16 C17 111.0(2)
C15 C16 C18 112.0(2)
C17 C16 H16 108.0
C17 C16 C18 109.8(2)
C18 C16 H16 108.0
C16 C17 H17A 109.5
C16 C17 H17B 109.5
C16 C17 H17C 109.5
H17A C17 H17B 109.5
H17A C17 H17C 109.5
H17B C17 H17C 109.5
C16 C18 H18A 109.5
C16 C18 H18B 109.5
C16 C18 H18C 109.5
H18A C18 H18B 109.5
H18A C18 H18C 109.5
H18B C18 H18C 109.5
C11 C19 H19 107.9
C11 C19 C20 111.05(19)
C11 C19 C21 112.78(19)
C20 C19 H19 107.9
C20 C19 C21 109.1(2)
C21 C19 H19 107.9
C19 C20 H20A 109.5
C19 C20 H20B 109.5
C19 C20 H20C 109.5
H20A C20 H20B 109.5
H20A C20 H20C 109.5
H20B C20 H20C 109.5
C19 C21 H21A 109.5
C19 C21 H21B 109.5
C19 C21 H21C 109.5
H21A C21 H21B 109.5
H21A C21 H21C 109.5
H21B C21 H21C 109.5
N1 C22 C23 111.13(18)
N1 C22 C27 108.54(18)
N1 C22 C31 110.36(19)
C23 C22 C27 108.62(19)
C23 C22 C31 108.84(19)
C31 C22 C27 109.3(2)
C22 C23 H23A 109.6
C22 C23 H23B 109.6
C22 C23 C24 110.4(2)
H23A C23 H23B 108.1
C24 C23 H23A 109.6
C24 C23 H23B 109.6
C23 C24 H24 110.0
C25 C24 C23 108.0(2)
C25 C24 H24 110.0
C30 C24 C23 108.8(2)
C30 C24 H24 110.0
C30 C24 C25 110.1(2)
C24 C25 H25A 109.6
C24 C25 H25B 109.6
H25A C25 H25B 108.1
C26 C25 C24 110.2(2)
C26 C25 H25A 109.6
C26 C25 H25B 109.6
C25 C26 H26 109.6
C25 C26 C27 109.0(2)
C27 C26 H26 109.6
C28 C26 C25 111.0(2)
C28 C26 H26 109.6
C28 C26 C27 108.1(2)
C22 C27 C26 109.6(2)
C22 C27 H27A 109.8
C22 C27 H27B 109.8
C26 C27 H27A 109.8
C26 C27 H27B 109.8
H27A C27 H27B 108.2
C26 C28 H28A 109.5
C26 C28 H28B 109.5
C26 C28 C29 110.8(2)
H28A C28 H28B 108.1
C29 C28 H28A 109.5
C29 C28 H28B 109.5
C28 C29 H29 109.8
C28 C29 C31 108.2(2)
C30 C29 C28 110.4(3)
C30 C29 H29 109.8
C30 C29 C31 108.9(2)
C31 C29 H29 109.8
C24 C30 H30A 109.5
C24 C30 H30B 109.5
C29 C30 C24 110.5(2)
C29 C30 H30A 109.5
C29 C30 H30B 109.5
H30A C30 H30B 108.1
C22 C31 C29 109.6(2)
C22 C31 H31A 109.8
C22 C31 H31B 109.8
C29 C31 H31A 109.8
C29 C31 H31B 109.8
H31A C31 H31B 108.2
N2 C32 C33 108.6(9)
N2 C32 C37 107.5(7)
N2 C32 C41 109.1(8)
C33 C32 C37 111.8(8)
C33 C32 C41 110.0(7)
C37 C32 C41 109.7(9)
C32 C33 H33A 110.0
C32 C33 H33B 110.0
C32 C33 C34 108.6(4)
H33A C33 H33B 108.4
C34 C33 H33A 110.0
C34 C33 H33B 110.0
C33 C34 H34 109.8
C35 C34 C33 109.1(3)
C35 C34 H34 109.8
C35 C34 C40 109.5(4)
C40 C34 C33 108.9(3)
C40 C34 H34 109.8
C34 C35 H35A 109.6
C34 C35 H35B 109.6
C34 C35 C36 110.1(4)
H35A C35 H35B 108.2
C36 C35 H35A 109.6
C36 C35 H35B 109.6
C35 C36 H36 109.4
C35 C36 C37 109.5(3)
C37 C36 H36 109.4
C38 C36 C35 109.3(4)
C38 C36 H36 109.4
C38 C36 C37 109.7(3)
C32 C37 C36 108.4(4)
C32 C37 H37A 110.0
C32 C37 H37B 110.0
C36 C37 H37A 110.0
C36 C37 H37B 110.0
H37A C37 H37B 108.4
C36 C38 H38A 109.6
C36 C38 H38B 109.6
C36 C38 C39 110.1(4)
H38A C38 H38B 108.1
C39 C38 H38A 109.6
C39 C38 H38B 109.6
C38 C39 H39 109.7
C38 C39 C40 109.4(4)
C38 C39 C41 110.1(3)
C40 C39 H39 109.7
C40 C39 C41 108.2(4)
C41 C39 H39 109.7
C34 C40 C39 110.0(3)
C34 C40 H40A 109.7
C34 C40 H40B 109.7
C39 C40 H40A 109.7
C39 C40 H40B 109.7
H40A C40 H40B 108.2
C32 C41 H41A 110.1
C32 C41 H41B 110.1
C39 C41 C32 107.9(4)
C39 C41 H41A 110.1
C39 C41 H41B 110.1
H41A C41 H41B 108.4
N2 C32' C33' 111(3)
N2 C32' C37' 116(3)
N2 C32' C41' 118(3)
C33' C32' C37' 101(2)
C41' C32' C33' 105(2)
C41' C32' C37' 102(2)
C32' C33' H33C 108.5
C32' C33' H33D 108.4
H33C C33' H33D 107.5
C40' C33' C32' 115.3(14)
C40' C33' H33C 108.5
C40' C33' H33D 108.5
H34A C34' H34B 108.0
C35' C34' H34A 109.4
C35' C34' H34B 109.4
C40' C34' H34A 109.4
C40' C34' H34B 109.4
C40' C34' C35' 111.0(12)
C34' C35' H35' 110.0
C34' C35' C36' 108.8(13)
C34' C35' C37' 110.1(10)
C36' C35' H35' 110.0
C36' C35' C37' 108.0(12)
C37' C35' H35' 110.0
C35' C36' H36A 109.8
C35' C36' H36B 109.8
H36A C36' H36B 108.3
C38' C36' C35' 109.2(11)
C38' C36' H36A 109.8
C38' C36' H36B 109.8
C32' C37' H37C 108.6
C32' C37' H37D 108.6
C35' C37' C32' 114.6(15)
C35' C37' H37C 108.6
C35' C37' H37D 108.6
H37C C37' H37D 107.6
C36' C38' H38' 109.6
C36' C38' C39' 109.7(13)
C36' C38' C41' 109.1(12)
C39' C38' H38' 109.6
C39' C38' C41' 109.2(11)
C41' C38' H38' 109.6
C38' C39' H39A 109.6
C38' C39' H39B 109.6
H39A C39' H39B 108.1
C40' C39' C38' 110.2(13)
C40' C39' H39A 109.6
C40' C39' H39B 109.6
C33' C40' H40' 109.1
C34' C40' C33' 109.0(10)
C34' C40' H40' 109.1
C39' C40' C33' 110.3(10)
C39' C40' C34' 110.1(11)
C39' C40' H40' 109.1
C32' C41' H41C 108.6
C32' C41' H41D 108.6
C38' C41' C32' 114.8(15)
C38' C41' H41C 108.6
C38' C41' H41D 108.6
H41C C41' H41D 107.6
N4 Fe2 C2 119.22(10)
N5 Fe2 N4 127.83(10)
N5 Fe2 C2 112.90(10)
C61 N4 Fe2 159.85(17)
C71 N5 Fe2 161.5(11)
C71' N5 Fe2 163.5(12)
C2 N6 C44 116.41(17)
C2 N6 C49 124.93(17)
C49 N6 C44 118.56(17)
N6 C2 Fe2 129.77(15)
N6 C2 C42 107.33(18)
C42 C2 Fe2 122.85(15)
C2 C42 C43 103.73(18)
C47 C42 C2 113.02(19)
C47 C42 C43 109.5(2)
C47 C42 C48 109.6(2)
C48 C42 C2 109.37(19)
C48 C42 C43 111.6(2)
C42 C43 H43A 110.1
C42 C43 H43B 110.1
H43A C43 H43B 108.5
C44 C43 C42 107.81(18)
C44 C43 H43A 110.1
C44 C43 H43B 110.1
N6 C44 C43 100.33(18)
N6 C44 C46 111.19(18)
C45 C44 N6 112.33(19)
C45 C44 C43 111.8(2)
C45 C44 C46 107.8(2)
C46 C44 C43 113.4(2)
C44 C45 H45A 109.5
C44 C45 H45B 109.5
C44 C45 H45C 109.5
H45A C45 H45B 109.5
H45A C45 H45C 109.5
H45B C45 H45C 109.5
C44 C46 H46A 109.5
C44 C46 H46B 109.5
C44 C46 H46C 109.5
H46A C46 H46B 109.5
H46A C46 H46C 109.5
H46B C46 H46C 109.5
C42 C47 H47A 109.5
C42 C47 H47B 109.5
C42 C47 H47C 109.5
H47A C47 H47B 109.5
H47A C47 H47C 109.5
H47B C47 H47C 109.5
C42 C48 H48A 109.5
C42 C48 H48B 109.5
C42 C48 H48C 109.5
H48A C48 H48B 109.5
H48A C48 H48C 109.5
H48B C48 H48C 109.5
C50 C49 N6 118.9(2)
C50 C49 C54 122.4(2)
C54 C49 N6 118.6(2)
C49 C50 C58 124.2(2)
C51 C50 C49 117.2(2)
C51 C50 C58 118.5(2)
C50 C51 H51 119.4
C52 C51 C50 121.1(2)
C52 C51 H51 119.4
C51 C52 H52 119.8
C53 C52 C51 120.4(2)
C53 C52 H52 119.8
C52 C53 H53 119.3
C52 C53 C54 121.4(2)
C54 C53 H53 119.3
C49 C54 C55 123.8(2)
C53 C54 C49 117.1(2)
C53 C54 C55 119.1(2)
C54 C55 H55 108.1
C54 C55 C56 113.0(2)
C54 C55 C57 110.61(19)
C56 C55 H55 108.1
C57 C55 H55 108.1
C57 C55 C56 108.9(2)
C55 C56 H56A 109.5
C55 C56 H56B 109.5
C55 C56 H56C 109.5
H56A C56 H56B 109.5
H56A C56 H56C 109.5
H56B C56 H56C 109.5
C55 C57 H57A 109.5
C55 C57 H57B 109.5
C55 C57 H57C 109.5
H57A C57 H57B 109.5
H57A C57 H57C 109.5
H57B C57 H57C 109.5
C50 C58 H58 107.9
C50 C58 C59 110.0(2)
C50 C58 C60 113.5(2)
C59 C58 H58 107.9
C60 C58 H58 107.9
C60 C58 C59 109.4(2)
C58 C59 H59A 109.5
C58 C59 H59B 109.5
C58 C59 H59C 109.5
H59A C59 H59B 109.5
H59A C59 H59C 109.5
H59B C59 H59C 109.5
C58 C60 H60A 109.5
C58 C60 H60B 109.5
C58 C60 H60C 109.5
H60A C60 H60B 109.5
H60A C60 H60C 109.5
H60B C60 H60C 109.5
N4 C61 C62 111.43(19)
N4 C61 C66 108.98(18)
N4 C61 C70 109.90(18)
C62 C61 C66 108.60(19)
C70 C61 C62 108.63(19)
C70 C61 C66 109.26(18)
C61 C62 H62A 109.7
C61 C62 H62B 109.7
C61 C62 C63 110.00(19)
H62A C62 H62B 108.2
C63 C62 H62A 109.7
C63 C62 H62B 109.7
C62 C63 H63 109.6
C64 C63 C62 109.2(2)
C64 C63 H63 109.6
C69 C63 C62 109.4(2)
C69 C63 H63 109.6
C69 C63 C64 109.6(2)
C63 C64 H64A 109.8
C63 C64 H64B 109.8
H64A C64 H64B 108.3
C65 C64 C63 109.16(19)
C65 C64 H64A 109.8
C65 C64 H64B 109.8
C64 C65 H65 109.4
C64 C65 C66 109.3(2)
C64 C65 C67 110.0(2)
C66 C65 H65 109.4
C67 C65 H65 109.4
C67 C65 C66 109.47(19)
C61 C66 H66A 109.7
C61 C66 H66B 109.7
C65 C66 C61 109.82(18)
C65 C66 H66A 109.7
C65 C66 H66B 109.7
H66A C66 H66B 108.2
C65 C67 H67A 109.8
C65 C67 H67B 109.8
H67A C67 H67B 108.2
C68 C67 C65 109.59(19)
C68 C67 H67A 109.8
C68 C67 H67B 109.8
C67 C68 H68 109.4
C67 C68 C69 109.2(2)
C67 C68 C70 110.03(19)
C69 C68 H68 109.4
C69 C68 C70 109.5(2)
C70 C68 H68 109.4
C63 C69 H69A 109.7
C63 C69 H69B 109.7
C68 C69 C63 109.77(19)
C68 C69 H69A 109.7
C68 C69 H69B 109.7
H69A C69 H69B 108.2
C61 C70 C68 109.98(18)
C61 C70 H70A 109.7
C61 C70 H70B 109.7
C68 C70 H70A 109.7
C68 C70 H70B 109.7
H70A C70 H70B 108.2
N5 C71 C72 110.7(15)
N5 C71 C76 104.0(19)
N5 C71 C80 110.1(18)
C72 C71 C76 110.1(17)
C72 C71 C80 111.6(19)
C80 C71 C76 110.1(14)
C71 C72 H72A 109.8
C71 C72 H72B 109.8
H72A C72 H72B 108.3
C73 C72 C71 109.2(10)
C73 C72 H72A 109.8
C73 C72 H72B 109.8
C72 C73 H73 114.0
C72 C73 C74 104.1(5)
C72 C73 C79 111.6(4)
C74 C73 H73 114.0
C74 C73 C79 97.5(5)
C79 C73 H73 114.0
C73 C74 H74A 103.9
C73 C74 H74B 103.9
H74A C74 H74B 105.4
C75 C74 C73 133.3(7)
C75 C74 H74A 103.9
C75 C74 H74B 103.9
C74 C75 H75 114.1
C74 C75 C76 108.3(6)
C74 C75 C77 104.3(6)
C76 C75 H75 114.1
C76 C75 C77 100.6(4)
C77 C75 H75 114.1
C71 C76 H76A 110.1
C71 C76 H76B 110.1
C75 C76 C71 108.0(11)
C75 C76 H76A 110.1
C75 C76 H76B 110.1
H76A C76 H76B 108.4
C75 C77 H77A 110.2
C75 C77 H77B 110.2
H77A C77 H77B 108.5
C78 C77 C75 107.4(4)
C78 C77 H77A 110.2
C78 C77 H77B 110.2
C77 C78 H78 106.3
C77 C78 C79 118.3(6)
C77 C78 C80 107.1(5)
C79 C78 H78 106.3
C80 C78 H78 106.3
C80 C78 C79 111.9(5)
C73 C79 H79A 110.4
C73 C79 H79B 110.4
C78 C79 C73 106.7(5)
C78 C79 H79A 110.4
C78 C79 H79B 110.4
H79A C79 H79B 108.6
C71 C80 H80A 110.5
C71 C80 H80B 110.5
C78 C80 C71 106.0(11)
C78 C80 H80A 110.5
C78 C80 H80B 110.5
H80A C80 H80B 108.7
N5 C71' C72' 116(2)
N5 C71' C76' 113.4(17)
N5 C71' C80' 107.5(16)
C72' C71' C76' 105.2(15)
C80' C71' C72' 108.1(16)
C80' C71' C76' 106.0(18)
C71' C72' H72C 106.0
C71' C72' H72D 106.0
C71' C72' C74' 125.3(12)
H72C C72' H72D 106.3
C74' C72' H72C 106.0
C74' C72' H72D 106.0
H73A C73' H73B 105.6
C74' C73' H73A 104.4
C74' C73' H73B 104.4
C79' C73' H73A 104.4
C79' C73' H73B 104.4
C79' C73' C74' 131.3(6)
C72' C74' H74' 125.0
C72' C74' C75' 83.7(4)
C73' C74' C72' 94.6(6)
C73' C74' H74' 125.0
C73' C74' C75' 92.4(5)
C75' C74' H74' 125.0
C74' C75' H75A 106.1
C74' C75' H75B 106.1
H75A C75' H75B 106.3
C71' C76' H76C 110.3
C71' C76' H76D 110.3
H76C C76' H76D 108.5
H78A C78' H78B 108.2
C79' C78' H78A 109.7
C79' C78' H78B 109.7
C73' C79' H79' 111.4
C73' C79' C80' 104.0(5)
C78' C79' C73' 113.8(6)
C78' C79' H79' 111.4
C78' C79' C80' 104.3(5)
C80' C79' H79' 111.4
C71' C80' C79' 112.7(10)
C71' C80' H80C 109.0
C71' C80' H80D 109.1
C79' C80' H80C 109.1
C79' C80' H80D 109.1
H80C C80' H80D 107.8

loop_
_geom_bond_atom_site_label_1
_geom_bond_atom_site_label_2
_geom_bond_distance
Fe1 N1 1.6146(19)
Fe1 N2 1.6163(19)
Fe1 C1 1.869(2)
N1 C22 1.437(3)
N2 C32 1.474(8)
N2 C32' 1.30(3)
N3 C1 1.343(3)
N3 C5 1.512(3)
N3 C10 1.443(3)
C1 C3 1.540(3)
C3 C4 1.532(3)
C3 C8 1.508(4)
C3 C9 1.529(4)
C4 H4A 0.9900
C4 H4B 0.9900
C4 C5 1.528(3)
C5 C6 1.499(4)
C5 C7 1.518(3)
C6 H6A 0.9800
C6 H6B 0.9800
C6 H6C 0.9800
C7 H7A 0.9800
C7 H7B 0.9800
C7 H7C 0.9800
C8 H8A 0.9800
C8 H8B 0.9800
C8 H8C 0.9800
C9 H9A 0.9800
C9 H9B 0.9800
C9 H9C 0.9800
C10 C11 1.400(3)
C10 C15 1.409(3)
C11 C12 1.396(3)
C11 C19 1.520(3)
C12 H12 0.9500
C12 C13 1.381(3)
C13 H13 0.9500
C13 C14 1.365(4)
C14 H14 0.9500
C14 C15 1.391(3)
C15 C16 1.521(3)
C16 H16 1.0000
C16 C17 1.529(4)
C16 C18 1.534(4)
C17 H17A 0.9800
C17 H17B 0.9800
C17 H17C 0.9800
C18 H18A 0.9800
C18 H18B 0.9800
C18 H18C 0.9800
C19 H19 1.0000
C19 C20 1.527(3)
C19 C21 1.533(3)
C20 H20A 0.9800
C20 H20B 0.9800
C20 H20C 0.9800
C21 H21A 0.9800
C21 H21B 0.9800
C21 H21C 0.9800
C22 C23 1.531(3)
C22 C27 1.537(3)
C22 C31 1.533(3)
C23 H23A 0.9900
C23 H23B 0.9900
C23 C24 1.543(3)
C24 H24 1.0000
C24 C25 1.522(4)
C24 C30 1.516(4)
C25 H25A 0.9900
C25 H25B 0.9900
C25 C26 1.513(4)
C26 H26 1.0000
C26 C27 1.542(3)
C26 C28 1.505(5)
C27 H27A 0.9900
C27 H27B 0.9900
C28 H28A 0.9900
C28 H28B 0.9900
C28 C29 1.515(5)
C29 H29 1.0000
C29 C30 1.513(4)
C29 C31 1.547(4)
C30 H30A 0.9900
C30 H30B 0.9900
C31 H31A 0.9900
C31 H31B 0.9900
C32 C33 1.504(14)
C32 C37 1.513(14)
C32 C41 1.543(14)
C33 H33A 0.9900
C33 H33B 0.9900
C33 C34 1.540(5)
C34 H34 1.0000
C34 C35 1.516(6)
C34 C40 1.525(6)
C35 H35A 0.9900
C35 H35B 0.9900
C35 C36 1.523(7)
C36 H36 1.0000
C36 C37 1.527(5)
C36 C38 1.513(7)
C37 H37A 0.9900
C37 H37B 0.9900
C38 H38A 0.9900
C38 H38B 0.9900
C38 C39 1.513(7)
C39 H39 1.0000
C39 C40 1.531(6)
C39 C41 1.541(5)
C40 H40A 0.9900
C40 H40B 0.9900
C41 H41A 0.9900
C41 H41B 0.9900
C32' C33' 1.58(4)
C32' C37' 1.64(4)
C32' C41' 1.57(5)
C33' H33C 0.9900
C33' H33D 0.9900
C33' C40' 1.545(14)
C34' H34A 0.9900
C34' H34B 0.9900
C34' C35' 1.52(2)
C34' C40' 1.486(19)
C35' H35' 1.0000
C35' C36' 1.54(2)
C35' C37' 1.539(15)
C36' H36A 0.9900
C36' H36B 0.9900
C36' C38' 1.52(2)
C37' H37C 0.9900
C37' H37D 0.9900
C38' H38' 1.0000
C38' C39' 1.54(2)
C38' C41' 1.551(15)
C39' H39A 0.9900
C39' H39B 0.9900
C39' C40' 1.47(2)
C40' H40' 1.0000
C41' H41C 0.9900
C41' H41D 0.9900
Fe2 N4 1.6113(19)
Fe2 N5 1.606(2)
Fe2 C2 1.865(2)
N4 C61 1.438(3)
N5 C71 1.43(3)
N5 C71' 1.44(3)
N6 C2 1.341(3)
N6 C44 1.516(3)
N6 C49 1.445(3)
C2 C42 1.538(3)
C42 C43 1.540(3)
C42 C47 1.526(3)
C42 C48 1.532(3)
C43 H43A 0.9900
C43 H43B 0.9900
C43 C44 1.524(3)
C44 C45 1.514(3)
C44 C46 1.523(3)
C45 H45A 0.9800
C45 H45B 0.9800
C45 H45C 0.9800
C46 H46A 0.9800
C46 H46B 0.9800
C46 H46C 0.9800
C47 H47A 0.9800
C47 H47B 0.9800
C47 H47C 0.9800
C48 H48A 0.9800
C48 H48B 0.9800
C48 H48C 0.9800
C49 C50 1.403(3)
C49 C54 1.406(3)
C50 C51 1.391(3)
C50 C58 1.521(3)
C51 H51 0.9500
C51 C52 1.380(4)
C52 H52 0.9500
C52 C53 1.371(4)
C53 H53 0.9500
C53 C54 1.391(3)
C54 C55 1.519(3)
C55 H55 1.0000
C55 C56 1.535(3)
C55 C57 1.529(3)
C56 H56A 0.9800
C56 H56B 0.9800
C56 H56C 0.9800
C57 H57A 0.9800
C57 H57B 0.9800
C57 H57C 0.9800
C58 H58 1.0000
C58 C59 1.533(3)
C58 C60 1.525(4)
C59 H59A 0.9800
C59 H59B 0.9800
C59 H59C 0.9800
C60 H60A 0.9800
C60 H60B 0.9800
C60 H60C 0.9800
C61 C62 1.531(3)
C61 C66 1.539(3)
C61 C70 1.528(3)
C62 H62A 0.9900
C62 H62B 0.9900
C62 C63 1.540(3)
C63 H63 1.0000
C63 C64 1.530(4)
C63 C69 1.520(4)
C64 H64A 0.9900
C64 H64B 0.9900
C64 C65 1.521(3)
C65 H65 1.0000
C65 C66 1.535(3)
C65 C67 1.522(4)
C66 H66A 0.9900
C66 H66B 0.9900
C67 H67A 0.9900
C67 H67B 0.9900
C67 C68 1.517(3)
C68 H68 1.0000
C68 C69 1.519(3)
C68 C70 1.530(3)
C69 H69A 0.9900
C69 H69B 0.9900
C70 H70A 0.9900
C70 H70B 0.9900
C71 C72 1.51(3)
C71 C76 1.54(3)
C71 C80 1.52(3)
C72 H72A 0.9900
C72 H72B 0.9900
C72 C73 1.487(6)
C73 H73 1.0000
C73 C74 1.523(12)
C73 C79 1.552(8)
C74 H74A 0.9900
C74 H74B 0.9900
C74 C75 1.189(11)
C75 H75 1.0000
C75 C76 1.511(6)
C75 C77 1.705(7)
C76 H76A 0.9900
C76 H76B 0.9900
C77 H77A 0.9900
C77 H77B 0.9900
C77 C78 1.333(9)
C78 H78 1.0000
C78 C79 1.550(10)
C78 C80 1.511(8)
C79 H79A 0.9900
C79 H79B 0.9900
C80 H80A 0.9900
C80 H80B 0.9900
C71' C72' 1.54(3)
C71' C76' 1.58(2)
C71' C80' 1.54(3)
C72' H72C 0.9900
C72' H72D 0.9900
C72' C74' 1.774(10)
C73' H73A 0.9900
C73' H73B 0.9900
C73' C74' 1.532(13)
C73' C79' 1.495(9)
C74' H74' 1.0000
C74' C75' 1.921(11)
C75' H75A 0.9900
C75' H75B 0.9900
C76' H76C 0.9900
C76' H76D 0.9900
C78' H78A 0.9900
C78' H78B 0.9900
C78' C79' 1.495(10)
C79' H79' 1.0000
C79' C80' 1.586(8)
C80' H80C 0.9900
C80' H80D 0.9900

loop_
_geom_torsion_atom_site_label_1
_geom_torsion_atom_site_label_2
_geom_torsion_atom_site_label_3
_geom_torsion_atom_site_label_4
_geom_torsion
Fe1 N1 C22 C23 -107.3(6)
Fe1 N1 C22 C27 12.1(7)
Fe1 N1 C22 C31 131.8(6)
Fe1 N2 C32 C33 33(2)
Fe1 N2 C32 C37 154.3(10)
Fe1 N2 C32 C41 -86.7(19)
Fe1 N2 C32' C33' -25(8)
Fe1 N2 C32' C37' 90(6)
Fe1 N2 C32' C41' -148(4)
Fe1 C1 C3 C4 172.0(2)
Fe1 C1 C3 C8 -65.1(3)
Fe1 C1 C3 C9 56.1(3)
N1 Fe1 N2 C32 5.2(17)
N1 Fe1 N2 C32' 5(6)
N1 Fe1 C1 N3 -169.1(2)
N1 Fe1 C1 C3 11.4(2)
N1 C22 C23 C24 179.07(19)
N1 C22 C27 C26 179.9(2)
N1 C22 C31 C29 -178.3(2)
N2 Fe1 N1 C22 -8.6(7)
N2 Fe1 C1 N3 9.4(3)
N2 Fe1 C1 C3 -170.02(17)
N2 C32 C33 C34 178.6(6)
N2 C32 C37 C36 -179.3(7)
N2 C32 C41 C39 -178.4(6)
N2 C32' C33' C40' -180(2)
N2 C32' C37' C35' -174(2)
N2 C32' C41' C38' 176(2)
N3 C1 C3 C4 -7.6(3)
N3 C1 C3 C8 115.3(2)
N3 C1 C3 C9 -123.5(2)
N3 C10 C11 C12 -172.60(19)
N3 C10 C11 C19 8.8(3)
N3 C10 C15 C14 172.5(2)
N3 C10 C15 C16 -9.1(3)
C1 Fe1 N1 C22 169.8(6)
C1 Fe1 N2 C32 -173.1(17)
C1 Fe1 N2 C32' -174(6)
C1 N3 C5 C4 15.3(3)
C1 N3 C5 C6 -106.0(2)
C1 N3 C5 C7 132.5(2)
C1 N3 C10 C11 -92.4(3)
C1 N3 C10 C15 90.5(3)
C1 C3 C4 C5 17.0(3)
C3 C4 C5 N3 -18.8(3)
C3 C4 C5 C6 100.2(3)
C3 C4 C5 C7 -138.6(2)
C5 N3 C1 Fe1 175.41(17)
C5 N3 C1 C3 -5.1(3)
C5 N3 C10 C11 88.4(2)
C5 N3 C10 C15 -88.7(3)
C8 C3 C4 C5 -104.9(3)
C9 C3 C4 C5 134.0(3)
C10 N3 C1 Fe1 -3.8(3)
C10 N3 C1 C3 175.7(2)
C10 N3 C5 C4 -165.4(2)
C10 N3 C5 C6 73.2(3)
C10 N3 C5 C7 -48.2(3)
C10 C11 C12 C13 -1.1(3)
C10 C11 C19 C20 104.5(2)
C10 C11 C19 C21 -132.7(2)
C10 C15 C16 C17 -107.7(3)
C10 C15 C16 C18 129.2(2)
C11 C10 C15 C14 -4.5(3)
C11 C10 C15 C16 173.9(2)
C11 C12 C13 C14 -2.1(4)
C12 C11 C19 C20 -74.0(3)
C12 C11 C19 C21 48.8(3)
C12 C13 C14 C15 2.0(4)
C13 C14 C15 C10 1.2(4)
C13 C14 C15 C16 -177.3(2)
C14 C15 C16 C17 70.7(3)
C14 C15 C16 C18 -52.4(3)
C15 C10 C11 C12 4.5(3)
C15 C10 C11 C19 -174.1(2)
C19 C11 C12 C13 177.6(2)
C22 C23 C24 C25 -60.3(3)
C22 C23 C24 C30 59.2(3)
C23 C22 C27 C26 -59.2(3)
C23 C22 C31 C29 59.5(3)
C23 C24 C25 C26 61.1(3)
C23 C24 C30 C29 -60.2(3)
C24 C25 C26 C27 -61.7(3)
C24 C25 C26 C28 57.2(3)
C25 C24 C30 C29 58.0(3)
C25 C26 C27 C22 60.3(3)
C25 C26 C28 C29 -56.9(3)
C26 C28 C29 C30 56.9(3)
C26 C28 C29 C31 -62.2(3)
C27 C22 C23 C24 59.7(3)
C27 C22 C31 C29 -59.0(3)
C27 C26 C28 C29 62.5(3)
C28 C26 C27 C22 -60.4(3)
C28 C29 C30 C24 -57.6(3)
C28 C29 C31 C22 59.6(3)
C30 C24 C25 C26 -57.6(3)
C30 C29 C31 C22 -60.4(3)
C31 C22 C23 C24 -59.2(3)
C31 C22 C27 C26 59.4(3)
C31 C29 C30 C24 61.0(3)
C32 N2 C32' C33' -36(100)
C32 N2 C32' C37' 79(100)
C32 N2 C32' C41' -159(100)
C32 C33 C34 C35 -59.0(7)
C32 C33 C34 C40 60.5(6)
C33 C32 C37 C36 -60.1(8)
C33 C32 C41 C39 62.5(8)
C33 C34 C35 C36 60.0(5)
C33 C34 C40 C39 -60.7(4)
C34 C35 C36 C37 -60.3(5)
C34 C35 C36 C38 59.8(5)
C35 C34 C40 C39 58.5(5)
C35 C36 C37 C32 58.8(7)
C35 C36 C38 C39 -60.2(5)
C36 C38 C39 C40 59.7(5)
C36 C38 C39 C41 -59.1(5)
C37 C32 C33 C34 60.1(8)
C37 C32 C41 C39 -60.8(7)
C37 C36 C38 C39 59.9(5)
C38 C36 C37 C32 -61.1(7)
C38 C39 C40 C34 -58.8(5)
C38 C39 C41 C32 58.8(7)
C40 C34 C35 C36 -59.1(5)
C40 C39 C41 C32 -60.7(7)
C41 C32 C33 C34 -62.0(7)
C41 C32 C37 C36 62.2(7)
C41 C39 C40 C34 61.2(4)
C32' N2 C32 C33 -157(100)
C32' N2 C32 C37 -36(100)
C32' N2 C32 C41 83(100)
C32' C33' C40' C34' -63(2)
C32' C33' C40' C39' 58(2)
C33' C32' C37' C35' -54(3)
C33' C32' C41' C38' 51(3)
C34' C35' C36' C38' -57.7(14)
C34' C35' C37' C32' 58(2)
C35' C34' C40' C33' 60.0(14)
C35' C34' C40' C39' -61.1(14)
C35' C36' C38' C39' 57.6(14)
C35' C36' C38' C41' -62.0(15)
C36' C35' C37' C32' -61(2)
C36' C38' C39' C40' -59.0(14)
C36' C38' C41' C32' 62(2)
C37' C32' C33' C40' 56(3)
C37' C32' C41' C38' -55(2)
C37' C35' C36' C38' 61.8(15)
C38' C39' C40' C33' -60.4(14)
C38' C39' C40' C34' 59.9(14)
C39' C38' C41' C32' -58(2)
C40' C34' C35' C36' 59.4(14)
C40' C34' C35' C37' -58.8(16)
C41' C32' C33' C40' -50(3)
C41' C32' C37' C35' 55(2)
C41' C38' C39' C40' 60.6(17)
Fe2 N4 C61 C62 58.3(6)
Fe2 N4 C61 C66 -61.5(6)
Fe2 N4 C61 C70 178.8(5)
Fe2 N5 C71 C72 47(5)
Fe2 N5 C71 C76 -72(4)
Fe2 N5 C71 C80 170.4(19)
Fe2 N5 C71' C72' -1(5)
Fe2 N5 C71' C76' -123(3)
Fe2 N5 C71' C80' 120(3)
Fe2 C2 C42 C43 169.49(17)
Fe2 C2 C42 C47 51.0(3)
Fe2 C2 C42 C48 -71.4(2)
N4 Fe2 N5 C71 -9(3)
N4 Fe2 N5 C71' -27(4)
N4 Fe2 C2 N6 6.1(3)
N4 Fe2 C2 C42 -176.85(17)
N4 C61 C62 C63 -179.4(2)
N4 C61 C66 C65 -178.83(19)
N4 C61 C70 C68 178.01(19)
N5 Fe2 N4 C61 -5.4(6)
N5 Fe2 C2 N6 -171.5(2)
N5 Fe2 C2 C42 5.5(2)
N5 C71 C72 C73 -175.8(13)
N5 C71 C76 C75 178.8(10)
N5 C71 C80 C78 174.9(12)
N5 C71' C72' C74' 165.4(11)
N5 C71' C80' C79' 178.6(11)
N6 C2 C42 C43 -12.9(2)
N6 C2 C42 C47 -131.4(2)
N6 C2 C42 C48 106.3(2)
N6 C49 C50 C51 170.84(19)
N6 C49 C50 C58 -12.0(3)
N6 C49 C54 C53 -170.85(19)
N6 C49 C54 C55 12.6(3)
C2 Fe2 N4 C61 177.4(5)
C2 Fe2 N5 C71 168(3)
C2 Fe2 N5 C71' 151(4)
C2 N6 C44 C43 12.4(3)
C2 N6 C44 C45 131.2(2)
C2 N6 C44 C46 -107.8(2)
C2 N6 C49 C50 87.4(3)
C2 N6 C49 C54 -95.5(3)
C2 C42 C43 C44 20.7(3)
C42 C43 C44 N6 -19.7(2)
C42 C43 C44 C45 -138.9(2)
C42 C43 C44 C46 99.0(2)
C44 N6 C2 Fe2 177.71(16)
C44 N6 C2 C42 0.3(3)
C44 N6 C49 C50 -88.9(2)
C44 N6 C49 C54 88.2(2)
C47 C42 C43 C44 141.6(2)
C48 C42 C43 C44 -97.0(2)
C49 N6 C2 Fe2 1.4(3)
C49 N6 C2 C42 -176.1(2)
C49 N6 C44 C43 -171.01(19)
C49 N6 C44 C45 -52.2(3)
C49 N6 C44 C46 68.8(3)
C49 C50 C51 C52 1.2(3)
C49 C50 C58 C59 -106.4(3)
C49 C50 C58 C60 130.7(2)
C49 C54 C55 C56 -129.9(2)
C49 C54 C55 C57 107.7(2)
C50 C49 C54 C53 6.2(3)
C50 C49 C54 C55 -170.4(2)
C50 C51 C52 C53 3.6(4)
C51 C50 C58 C59 70.7(3)
C51 C50 C58 C60 -52.2(3)
C51 C52 C53 C54 -3.6(4)
C52 C53 C54 C49 -1.2(3)
C52 C53 C54 C55 175.5(2)
C53 C54 C55 C56 53.7(3)
C53 C54 C55 C57 -68.8(3)
C54 C49 C50 C51 -6.2(3)
C54 C49 C50 C58 171.0(2)
C58 C50 C51 C52 -176.1(2)
C61 C62 C63 C64 60.3(3)
C61 C62 C63 C69 -59.6(3)
C62 C61 C66 C65 59.6(2)
C62 C61 C70 C68 -59.8(2)
C62 C63 C64 C65 -60.7(3)
C62 C63 C69 C68 59.6(3)
C63 C64 C65 C66 61.1(3)
C63 C64 C65 C67 -59.1(3)
C64 C63 C69 C68 -60.1(2)
C64 C65 C66 C61 -60.9(2)
C64 C65 C67 C68 59.9(2)
C65 C67 C68 C69 -60.0(2)
C65 C67 C68 C70 60.1(3)
C66 C61 C62 C63 -59.4(3)
C66 C61 C70 C68 58.5(2)
C66 C65 C67 C68 -60.2(3)
C67 C65 C66 C61 59.7(3)
C67 C68 C69 C63 60.4(2)
C67 C68 C70 C61 -59.5(3)
C69 C63 C64 C65 59.1(2)
C69 C68 C70 C61 60.5(2)
C70 C61 C62 C63 59.4(3)
C70 C61 C66 C65 -58.7(2)
C70 C68 C69 C63 -60.1(2)
C71 N5 C71' C72' -78(24)
C71 N5 C71' C76' 160(26)
C71 N5 C71' C80' 43(24)
C71 C72 C73 C74 45.7(13)
C71 C72 C73 C79 -58.4(13)
C72 C71 C76 C75 60.1(17)
C72 C71 C80 C78 -61.7(16)
C72 C73 C74 C75 -48.1(12)
C72 C73 C79 C78 57.0(6)
C73 C74 C75 C76 49.0(13)
C73 C74 C75 C77 -57.5(12)
C74 C73 C79 C78 -51.4(6)
C74 C75 C76 C71 -48.8(12)
C74 C75 C77 C78 41.7(7)
C75 C77 C78 C79 -53.4(6)
C75 C77 C78 C80 74.1(5)
C76 C71 C72 C73 -61.3(18)
C76 C71 C80 C78 60.9(18)
C76 C75 C77 C78 -70.5(5)
C77 C75 C76 C71 60.3(11)
C77 C78 C79 C73 65.5(6)
C77 C78 C80 C71 -69.3(12)
C79 C73 C74 C75 66.5(12)
C79 C78 C80 C71 61.9(12)
C80 C71 C72 C73 61.2(16)
C80 C71 C76 C75 -63.3(18)
C80 C78 C79 C73 -59.7(7)
C71' N5 C71 C72 166(26)
C71' N5 C71 C76 47(24)
C71' N5 C71 C80 -70(24)
C71' C72' C74' C73' -33.9(13)
C71' C72' C74' C75' 58.0(13)
C72' C71' C80' C79' -55.2(16)
C73' C79' C80' C71' 59.8(12)
C74' C73' C79' C78' 49.0(11)
C74' C73' C79' C80' -63.8(10)
C76' C71' C72' C74' -68.3(19)
C76' C71' C80' C79' 57.1(16)
C78' C79' C80' C71' -59.7(12)
C79' C73' C74' C72' 46.6(10)
C79' C73' C74' C75' -37.2(9)
C80' C71' C72' C74' 44.5(18)
